data_7222973
loop_
_publ_author_name
'Behbehani, Haider'
'Ibrahim, Hamada Mohamed'

_publ_section_title
;
 Microwave-Assisted Synthesis in Water: First one-pot Synthesis of A novel
 Class of Polysubstituted Benzo[4,5]imidazo[1,2-b]pyridazines via
 Intramolecular SNAr
;
_journal_name_full 'RSC Adv.'
_journal_paper_doi 10.1039/C5RA17313B
_journal_year 2015
_chemical_formula_sum 'C28 H20 Br N5 O5 S'
_chemical_formula_weight 618.46
_chemical_name_common Hamada_FK87_02_06_14
_chemical_name_systematic 4w
_space_group_crystal_system monoclinic
_space_group_IT_number 14
_space_group_name_Hall '-P 2yn'
_space_group_name_H-M_alt 'P 1 21/n 1'
_symmetry_space_group_name_Hall '-P 2yn'
_symmetry_space_group_name_H-M 'P 1 21/n 1'
_atom_sites_solution_hydrogens geom
_atom_sites_solution_primary direct
_atom_sites_solution_secondary difmap
_audit_update_record
;
2015-09-17 deposited with the CCDC.
2015-10-14 downloaded from the CCDC.
;
_cell_angle_alpha 90
_cell_angle_beta 108.369(3)
_cell_angle_gamma 90
_cell_formula_units_Z 4
_cell_length_a 17.8147(8)
_cell_length_b 7.4508(5)
_cell_length_c 21.5768(11)
_cell_measurement_reflns_used 4127
_cell_measurement_temperature 296.(2)
_cell_measurement_theta_max 64.9366
_cell_measurement_theta_min 4.3182
_cell_volume 2718.0(3)
_computing_cell_refinement 'SAINT V8.18C (Bruker AXS Inc., 2011)'
_computing_data_collection 'Bruker Instrument Service v2012.4.0.0'
_computing_data_reduction 'SAINT V8.18C (Bruker AXS Inc., 2011)'
_computing_molecular_graphics 'Mercury 3.1'
_computing_publication_material 'SHELXL-97 (Sheldrick, 2008)'
_computing_structure_refinement 'SHELXL-97 (Sheldrick, 2008)'
_computing_structure_solution 'SHELXS-97 (Sheldrick, 2008)'
_diffrn_ambient_temperature 296.(2)
_diffrn_detector_area_resol_mean 8.3333
_diffrn_measured_fraction_theta_full 0.981
_diffrn_measured_fraction_theta_max 0.981
_diffrn_measurement_device_type 'Bruker X8 Prospector'
_diffrn_measurement_method 'omega and phi scans'
_diffrn_radiation_monochromator 'mirror optics'
_diffrn_radiation_type 'Cu K\a'
_diffrn_radiation_wavelength 1.54178
_diffrn_reflns_av_R_equivalents 0.0487
_diffrn_reflns_av_unetI/netI 0.0448
_diffrn_reflns_limit_h_max 21
_diffrn_reflns_limit_h_min -21
_diffrn_reflns_limit_k_max 8
_diffrn_reflns_limit_k_min -7
_diffrn_reflns_limit_l_max 25
_diffrn_reflns_limit_l_min -24
_diffrn_reflns_number 16961
_diffrn_reflns_theta_full 66.62
_diffrn_reflns_theta_max 66.62
_diffrn_reflns_theta_min 4.32
_diffrn_source_type 'Incoatec Cu-ImS'
_exptl_absorpt_coefficient_mu 3.191
_exptl_absorpt_correction_T_max 0.94
_exptl_absorpt_correction_T_min 0.70
_exptl_absorpt_correction_type multi-scan
_exptl_absorpt_process_details 'SADABS V2008/1 (Bruker AXS Inc.)'
_exptl_crystal_colour 'clear light yellow'
_exptl_crystal_density_diffrn 1.511
_exptl_crystal_density_method 'not measured'
_exptl_crystal_description Block
_exptl_crystal_F_000 1256
_exptl_crystal_size_max 0.320
_exptl_crystal_size_mid 0.060
_exptl_crystal_size_min 0.020
_refine_diff_density_max 0.520
_refine_diff_density_min -0.550
_refine_ls_extinction_method none
_refine_ls_goodness_of_fit_ref 1.028
_refine_ls_hydrogen_treatment constr
_refine_ls_matrix_type full
_refine_ls_number_parameters 402
_refine_ls_number_reflns 4701
_refine_ls_number_restraints 0
_refine_ls_restrained_S_all 1.028
_refine_ls_R_factor_all 0.0721
_refine_ls_R_factor_gt 0.0444
_refine_ls_shift/su_max 0.001
_refine_ls_shift/su_mean 0.000
_refine_ls_structure_factor_coef Fsqd
_refine_ls_weighting_details 'calc w=1/[\s^2^(Fo^2^)+(0.0509P)^2^+1.4870P] where P=(Fo^2^+2Fc^2^)/3'
_refine_ls_weighting_scheme calc
_refine_ls_wR_factor_gt 0.1082
_refine_ls_wR_factor_ref 0.1241
_reflns_number_gt 3192
_reflns_number_total 4701
_reflns_threshold_expression >2sigma(I)
_cod_data_source_file c5ra17313b2.cif
_cod_data_source_block 4w
_cod_database_code 7222973

loop_
_space_group_symop_operation_xyz
'x, y, z'
'-x+1/2, y+1/2, -z+1/2'
'-x, -y, -z'
'x-1/2, -y-1/2, z-1/2'

loop_
_atom_site_type_symbol
_atom_site_label
_atom_site_fract_x
_atom_site_fract_y
_atom_site_fract_z
_atom_site_U_iso_or_equiv
_atom_site_adp_type
_atom_site_calc_flag
_atom_site_refinement_flags
_atom_site_occupancy
_atom_site_disorder_assembly
_atom_site_disorder_group
O O6A 0.8840(4) 0.9984(12) 0.0225(3) 0.0812(18) Uani d P 0.733(4) A 1
C C27A 1.0103(10) 0.822(2) 0.0760(8) 0.107(6) Uani d P 0.733(4) A 1
H H27A 0.9966 0.7173 0.0489 0.16 Uiso calc PR 0.733(4) A 1
H H27B 1.0476 0.7903 0.1173 0.16 Uiso calc PR 0.733(4) A 1
H H27C 1.0334 0.9101 0.055 0.16 Uiso calc PR 0.733(4) A 1
C C28A 0.9700(8) 1.0969(17) 0.1368(6) 0.144(6) Uani d P 0.733(4) A 1
H H28A 0.9987 1.1671 0.1146 0.216 Uiso calc PR 0.733(4) A 1
H H28B 1.0055 1.0557 0.1777 0.216 Uiso calc PR 0.733(4) A 1
H H28C 0.9292 1.1692 0.1446 0.216 Uiso calc PR 0.733(4) A 1
S S1A 0.92654(8) 0.9097(3) 0.08793(7) 0.0717(7) Uani d P 0.733(4) A 1
O O6B 0.8642(10) 0.980(3) 0.0420(8) 0.066(5) Uani d P 0.267(4) A 2
C C27B 1.006(2) 0.801(4) 0.0723(17) 0.075(12) Uani d P 0.267(4) A 2
H H27D 0.9773 0.7093 0.0871 0.112 Uiso calc PR 0.267(4) A 2
H H27E 1.0593 0.8053 0.1008 0.112 Uiso calc PR 0.267(4) A 2
H H27F 1.0053 0.7733 0.0287 0.112 Uiso calc PR 0.267(4) A 2
C C28B 0.9661(17) 1.017(4) 0.1523(14) 0.078(8) Uani d P 0.267(4) A 2
H H28D 0.9384 1.1155 0.1636 0.117 Uiso calc PR 0.267(4) A 2
H H28E 1.0211 1.0232 0.1774 0.117 Uiso calc PR 0.267(4) A 2
H H28F 0.9443 0.9058 0.1616 0.117 Uiso calc PR 0.267(4) A 2
S S1B 0.9563(3) 1.0263(7) 0.0728(2) 0.087(2) Uani d P 0.267(4) A 2
Br Br1 0.75840(3) 0.98580(7) 0.14528(2) 0.0874(2) Uani d . 1.0 . .
O O1 0.50029(16) 1.0323(4) 0.31808(14) 0.0880(9) Uani d . 1.0 . .
O O4 0.14821(13) 0.9299(3) 0.22904(10) 0.0569(6) Uani d . 1.0 . .
N N3 0.19356(14) 0.6938(3) 0.13008(11) 0.0440(6) Uani d . 1.0 . .
O O3 0.37805(19) 0.6137(6) -0.06911(15) 0.1039(11) Uani d . 1.0 . .
O O2 0.2677(2) 0.5115(5) -0.12826(14) 0.1019(11) Uani d . 1.0 . .
C C9 0.34965(17) 0.8937(4) 0.26436(14) 0.0442(7) Uani d . 1.0 . .
H H9 0.3632 0.9386 0.3067 0.053 Uiso calc R 1.0 . .
N N5 0.26486(16) 0.6475(4) 0.42319(12) 0.0530(7) Uani d . 1.0 . .
H H5 0.2971 0.5924 0.4559 0.064 Uiso calc R 1.0 . .
N N1 0.31997(13) 0.7711(3) 0.14325(11) 0.0392(6) Uani d . 1.0 . .
N N2 0.39384(14) 0.8316(3) 0.17156(12) 0.0434(6) Uani d . 1.0 . .
C C4 0.67434(19) 0.9755(5) 0.18175(16) 0.0584(9) Uani d . 1.0 . .
C C5 0.6659(2) 1.1110(6) 0.22090(18) 0.0675(10) Uani d . 1.0 . .
H H5A 0.7004 1.2083 0.2294 0.081 Uiso calc R 1.0 . .
C C6 0.6052(2) 1.1025(6) 0.24792(18) 0.0652(10) Uani d . 1.0 . .
H H6 0.6001 1.1926 0.2761 0.078 Uiso calc R 1.0 . .
C C1 0.55216(17) 0.9616(5) 0.23354(15) 0.0493(8) Uani d . 1.0 . .
C C7 0.48877(19) 0.9645(5) 0.26464(17) 0.0535(8) Uani d . 1.0 . .
C C8 0.40761(17) 0.8895(4) 0.23140(14) 0.0438(7) Uani d . 1.0 . .
C C10 0.27505(17) 0.8331(4) 0.23480(13) 0.0402(7) Uani d . 1.0 . .
C C18 0.20812(17) 0.8520(4) 0.26295(14) 0.0417(7) Uani d . 1.0 . .
C C19 0.21591(17) 0.7820(4) 0.32659(13) 0.0402(7) Uani d . 1.0 . .
C C20 0.15603(18) 0.7878(4) 0.35906(14) 0.0437(7) Uani d . 1.0 . .
C C25 0.18940(19) 0.7020(4) 0.41917(14) 0.0495(8) Uani d . 1.0 . .
C C24 0.1476(3) 0.6794(6) 0.46369(17) 0.0697(11) Uani d . 1.0 . .
H H24 0.17 0.6219 0.5035 0.084 Uiso calc R 1.0 . .
C C23 0.0720(3) 0.7459(6) 0.4458(2) 0.0795(12) Uani d . 1.0 . .
H H23 0.0425 0.7337 0.4743 0.095 Uiso calc R 1.0 . .
C C26 0.28024(19) 0.6936(4) 0.36837(14) 0.0470(7) Uani d . 1.0 . .
H H26 0.3272 0.6696 0.3597 0.056 Uiso calc R 1.0 . .
C C22 0.0384(2) 0.8305(6) 0.38661(19) 0.0721(11) Uani d . 1.0 . .
H H22 -0.013 0.8738 0.3763 0.087 Uiso calc R 1.0 . .
C C21 0.07894(18) 0.8526(5) 0.34244(17) 0.0555(9) Uani d . 1.0 . .
H H21 0.0555 0.9091 0.3026 0.067 Uiso calc R 1.0 . .
C C11 0.25801(16) 0.7634(4) 0.17043(14) 0.0402(7) Uani d . 1.0 . .
C C12 0.21241(17) 0.6544(4) 0.07390(14) 0.0427(7) Uani d . 1.0 . .
C C13 0.1658(2) 0.5781(5) 0.01541(16) 0.0534(8) Uani d . 1.0 . .
H H13 0.1138 0.5449 0.0097 0.064 Uiso calc R 1.0 . .
C C14 0.1988(2) 0.5533(5) -0.03350(16) 0.0559(9) Uani d . 1.0 . .
H H14 0.1692 0.5019 -0.0729 0.067 Uiso calc R 1.0 . .
C C15 0.2770(2) 0.6053(5) -0.02404(15) 0.0513(8) Uani d . 1.0 . .
C C16 0.32530(19) 0.6803(4) 0.03219(14) 0.0482(8) Uani d . 1.0 . .
H H16 0.3773 0.7134 0.0374 0.058 Uiso calc R 1.0 . .
C C17 0.29074(17) 0.7029(4) 0.08074(13) 0.0418(7) Uani d . 1.0 . .
N N4 0.3099(2) 0.5747(5) -0.07765(15) 0.0689(9) Uani d . 1.0 . .
C C2 0.5631(2) 0.8259(5) 0.1943(2) 0.0675(10) Uani d . 1.0 . .
H H2 0.5283 0.7293 0.1848 0.081 Uiso calc R 1.0 . .
C C3 0.6249(2) 0.8306(6) 0.1687(2) 0.0754(12) Uani d . 1.0 . .
H H3 0.6328 0.7368 0.143 0.091 Uiso calc R 1.0 . .

loop_
_atom_site_aniso_label
_atom_site_aniso_U_11
_atom_site_aniso_U_22
_atom_site_aniso_U_33
_atom_site_aniso_U_12
_atom_site_aniso_U_13
_atom_site_aniso_U_23
O6A 0.066(4) 0.098(4) 0.062(4) 0.009(3) -0.004(2) 0.008(3)
C27A 0.069(8) 0.140(12) 0.107(10) 0.012(7) 0.023(7) -0.018(7)
C28A 0.128(9) 0.127(12) 0.112(11) 0.027(8) -0.054(7) -0.052(8)
S1A 0.0500(8) 0.0906(15) 0.0717(9) 0.0044(7) 0.0153(7) 0.0139(8)
O6B 0.044(8) 0.110(12) 0.039(8) 0.003(7) 0.005(5) -0.019(8)
C27B 0.08(2) 0.070(16) 0.09(2) 0.041(14) 0.050(18) 0.071(16)
C28B 0.061(10) 0.10(2) 0.060(11) 0.022(12) 0.005(8) 0.016(13)
S1B 0.118(4) 0.074(4) 0.061(3) -0.005(3) 0.015(2) 0.011(2)
Br1 0.0626(3) 0.1216(5) 0.0908(3) 0.0026(2) 0.0424(2) 0.0090(3)
O1 0.0645(16) 0.131(3) 0.0762(18) -0.0290(16) 0.0323(14) -0.0472(18)
O4 0.0493(13) 0.0733(17) 0.0521(13) 0.0145(11) 0.0218(11) 0.0101(12)
N3 0.0416(13) 0.0504(16) 0.0432(14) 0.0015(11) 0.0180(11) 0.0031(12)
O3 0.082(2) 0.171(3) 0.0771(19) -0.011(2) 0.0512(17) -0.020(2)
O2 0.113(2) 0.140(3) 0.0635(17) -0.016(2) 0.0426(17) -0.0432(19)
C9 0.0465(17) 0.0478(19) 0.0416(16) 0.0034(14) 0.0185(14) -0.0032(14)
N5 0.0640(18) 0.0528(18) 0.0384(14) -0.0012(13) 0.0105(13) 0.0021(12)
N1 0.0382(13) 0.0433(15) 0.0395(13) 0.0032(10) 0.0170(11) 0.0015(11)
N2 0.0407(13) 0.0467(16) 0.0451(14) 0.0000(11) 0.0168(11) -0.0005(12)
C4 0.0460(18) 0.072(3) 0.0539(19) 0.0053(17) 0.0110(15) 0.0038(18)
C5 0.055(2) 0.077(3) 0.070(2) -0.0193(19) 0.0200(18) -0.009(2)
C6 0.052(2) 0.078(3) 0.070(2) -0.0139(18) 0.0249(18) -0.023(2)
C1 0.0394(16) 0.055(2) 0.0518(18) -0.0004(14) 0.0124(14) -0.0063(16)
C7 0.0469(17) 0.057(2) 0.057(2) -0.0003(15) 0.0162(15) -0.0111(17)
C8 0.0431(16) 0.0410(18) 0.0487(18) 0.0019(13) 0.0164(14) -0.0011(14)
C10 0.0451(16) 0.0393(18) 0.0397(15) 0.0061(13) 0.0184(13) 0.0027(13)
C18 0.0426(16) 0.0419(19) 0.0434(16) -0.0011(13) 0.0178(14) -0.0063(14)
C19 0.0443(16) 0.0414(18) 0.0374(15) -0.0021(13) 0.0163(13) -0.0024(13)
C20 0.0518(17) 0.0443(19) 0.0398(16) -0.0094(14) 0.0214(14) -0.0077(14)
C25 0.060(2) 0.050(2) 0.0432(18) -0.0102(15) 0.0229(15) -0.0072(15)
C24 0.090(3) 0.079(3) 0.0456(19) -0.017(2) 0.0290(19) -0.0019(19)
C23 0.079(3) 0.103(4) 0.073(3) -0.017(2) 0.048(2) -0.005(2)
C26 0.0517(18) 0.046(2) 0.0444(17) -0.0030(14) 0.0164(14) -0.0049(15)
C22 0.057(2) 0.098(3) 0.072(3) -0.009(2) 0.034(2) -0.010(2)
C21 0.0483(18) 0.068(2) 0.0577(19) -0.0055(16) 0.0268(16) -0.0033(17)
C11 0.0402(15) 0.0414(18) 0.0431(16) 0.0053(13) 0.0188(13) 0.0073(14)
C12 0.0480(17) 0.0426(19) 0.0409(16) 0.0046(13) 0.0187(13) 0.0022(14)
C13 0.0506(18) 0.058(2) 0.0513(18) -0.0019(15) 0.0164(15) -0.0038(16)
C14 0.065(2) 0.058(2) 0.0431(17) 0.0047(17) 0.0142(16) -0.0080(15)
C15 0.067(2) 0.051(2) 0.0434(17) 0.0070(16) 0.0282(16) -0.0007(15)
C16 0.0512(18) 0.054(2) 0.0454(17) 0.0037(15) 0.0233(15) 0.0036(15)
C17 0.0448(16) 0.0434(18) 0.0396(16) 0.0033(13) 0.0167(13) 0.0012(14)
N4 0.083(2) 0.079(2) 0.0556(19) 0.0077(18) 0.0374(18) -0.0059(17)
C2 0.054(2) 0.063(3) 0.096(3) -0.0054(17) 0.037(2) -0.020(2)
C3 0.062(2) 0.076(3) 0.096(3) -0.001(2) 0.037(2) -0.026(2)

loop_
_atom_type_symbol
_atom_type_description
_atom_type_scat_dispersion_real
_atom_type_scat_dispersion_imag
_atom_type_scat_source
C C 0.0181 0.0091 'International Tables Vol C Tables 4.2.6.8 and 6.1.1.4'
H H 0.0000 0.0000 'International Tables Vol C Tables 4.2.6.8 and 6.1.1.4'
N N 0.0311 0.0180 'International Tables Vol C Tables 4.2.6.8 and 6.1.1.4'
O O 0.0492 0.0322 'International Tables Vol C Tables 4.2.6.8 and 6.1.1.4'
Br Br -0.6763 1.2805 'International Tables Vol C Tables 4.2.6.8 and 6.1.1.4'
S S 0.3331 0.5567 'International Tables Vol C Tables 4.2.6.8 and 6.1.1.4'

loop_
_geom_angle_atom_site_label_1
_geom_angle_atom_site_label_2
_geom_angle_atom_site_label_3
_geom_angle
O6A S1A C27A 103.1(5)
O6A S1A C28A 101.9(5)
C27A S1A C28A 98.7(8)
S1B C27B H27D 109.5
S1B C27B H27E 109.5
H27D C27B H27E 109.5
S1B C27B H27F 109.5
H27D C27B H27F 109.5
H27E C27B H27F 109.5
S1B C28B H28D 109.5
S1B C28B H28E 109.5
H28D C28B H28E 109.5
S1B C28B H28F 109.5
H28D C28B H28F 109.5
H28E C28B H28F 109.5
O6B S1B C28B 100.3(12)
O6B S1B C27B 102.8(16)
C28B S1B C27B 94.0(14)
C11 N3 C12 105.2(2)
C10 C9 C8 120.9(3)
C10 C9 H9 119.6
C8 C9 H9 119.6
C26 N5 C25 109.6(3)
C26 N5 H5 125.2
C25 N5 H5 125.2
N2 N1 C17 125.6(2)
N2 N1 C11 127.6(2)
C17 N1 C11 106.8(2)
C8 N2 N1 114.3(2)
C5 C4 C3 121.8(3)
C5 C4 Br1 119.0(3)
C3 C4 Br1 119.2(3)
C4 C5 C6 118.9(4)
C4 C5 H5A 120.5
C6 C5 H5A 120.5
C1 C6 C5 120.8(3)
C1 C6 H6 119.6
C5 C6 H6 119.6
C2 C1 C6 118.6(3)
C2 C1 C7 124.5(3)
C6 C1 C7 116.8(3)
O1 C7 C1 120.7(3)
O1 C7 C8 117.1(3)
C1 C7 C8 122.2(3)
N2 C8 C9 124.0(3)
N2 C8 C7 116.5(3)
C9 C8 C7 119.5(3)
C9 C10 C11 117.1(3)
C9 C10 C18 124.2(3)
C11 C10 C18 118.4(3)
O4 C18 C19 123.0(3)
O4 C18 C10 116.9(3)
C19 C18 C10 120.2(3)
C26 C19 C18 127.5(3)
C26 C19 C20 106.5(3)
C18 C19 C20 126.0(3)
C21 C20 C25 119.6(3)
C21 C20 C19 134.6(3)
C25 C20 C19 105.8(3)
N5 C25 C24 129.8(3)
N5 C25 C20 108.3(3)
C24 C25 C20 121.9(3)
C23 C24 C25 116.8(4)
C23 C24 H24 121.6
C25 C24 H24 121.6
C24 C23 C22 121.8(4)
C24 C23 H23 119.1
C22 C23 H23 119.1
N5 C26 C19 109.9(3)
N5 C26 H26 125.1
C19 C26 H26 125.1
C21 C22 C23 121.8(4)
C21 C22 H22 119.1
C23 C22 H22 119.1
C22 C21 C20 118.1(3)
C22 C21 H21 120.9
C20 C21 H21 120.9
N3 C11 N1 112.2(2)
N3 C11 C10 131.8(3)
N1 C11 C10 116.0(3)
N3 C12 C13 129.7(3)
N3 C12 C17 111.1(3)
C13 C12 C17 119.2(3)
C14 C13 C12 118.3(3)
C14 C13 H13 120.9
C12 C13 H13 120.9
C13 C14 C15 119.9(3)
C13 C14 H14 120.0
C15 C14 H14 120.0
C16 C15 C14 124.3(3)
C16 C15 N4 117.8(3)
C14 C15 N4 117.9(3)
C15 C16 C17 114.6(3)
C15 C16 H16 122.7
C17 C16 H16 122.7
N1 C17 C16 131.6(3)
N1 C17 C12 104.7(2)
C16 C17 C12 123.7(3)
O3 N4 O2 122.8(3)
O3 N4 C15 118.4(3)
O2 N4 C15 118.8(3)
C1 C2 C3 121.0(3)
C1 C2 H2 119.5
C3 C2 H2 119.5
C4 C3 C2 118.8(4)
C4 C3 H3 120.6
C2 C3 H3 120.6

loop_
_geom_bond_atom_site_label_1
_geom_bond_atom_site_label_2
_geom_bond_distance
O6A S1A 1.526(7)
C27A S1A 1.721(16)
C27A H27A 0.96
C27A H27B 0.96
C27A H27C 0.96
C28A S1A 1.773(13)
C28A H28A 0.96
C28A H28B 0.96
C28A H28C 0.96
O6B S1B 1.603(19)
C27B S1B 1.90(3)
C27B H27D 0.96
C27B H27E 0.96
C27B H27F 0.96
C28B S1B 1.67(3)
C28B H28D 0.96
C28B H28E 0.96
C28B H28F 0.96
Br1 C4 1.900(3)
O1 C7 1.216(4)
O4 C18 1.232(4)
N3 C11 1.310(4)
N3 C12 1.388(4)
O3 N4 1.204(4)
O2 N4 1.209(4)
C9 C10 1.357(4)
C9 C8 1.427(4)
C9 H9 0.93
N5 C26 1.340(4)
N5 C25 1.381(4)
N5 H5 0.86
N1 N2 1.342(3)
N1 C17 1.380(4)
N1 C11 1.405(3)
N2 C8 1.309(4)
C4 C5 1.355(5)
C4 C3 1.365(5)
C5 C6 1.382(5)
C5 H5A 0.93
C6 C1 1.381(5)
C6 H6 0.93
C1 C2 1.372(5)
C1 C7 1.484(4)
C7 C8 1.505(4)
C10 C11 1.423(4)
C10 C18 1.506(4)
C18 C19 1.434(4)
C19 C26 1.382(4)
C19 C20 1.450(4)
C20 C21 1.392(4)
C20 C25 1.399(4)
C25 C24 1.399(4)
C24 C23 1.371(6)
C24 H24 0.93
C23 C22 1.380(6)
C23 H23 0.93
C26 H26 0.93
C22 C21 1.375(5)
C22 H22 0.93
C21 H21 0.93
C12 C13 1.394(4)
C12 C17 1.404(4)
C13 C14 1.373(5)
C13 H13 0.93
C14 C15 1.397(5)
C14 H14 0.93
C15 C16 1.366(5)
C15 N4 1.471(4)
C16 C17 1.383(4)
C16 H16 0.93
C2 C3 1.380(5)
C2 H2 0.93
C3 H3 0.93

loop_
_geom_torsion_atom_site_label_1
_geom_torsion_atom_site_label_2
_geom_torsion_atom_site_label_3
_geom_torsion_atom_site_label_4
_geom_torsion
C17 N1 N2 C8 -179.9(3)
C11 N1 N2 C8 -0.1(4)
C3 C4 C5 C6 -0.4(6)
Br1 C4 C5 C6 -179.3(3)
C4 C5 C6 C1 -2.3(6)
C5 C6 C1 C2 3.0(6)
C5 C6 C1 C7 -179.7(3)
C2 C1 C7 O1 146.2(4)
C6 C1 C7 O1 -31.0(5)
C2 C1 C7 C8 -35.5(5)
C6 C1 C7 C8 147.4(3)
N1 N2 C8 C9 -1.5(4)
N1 N2 C8 C7 -178.0(3)
C10 C9 C8 N2 1.2(5)
C10 C9 C8 C7 177.6(3)
O1 C7 C8 N2 174.0(3)
C1 C7 C8 N2 -4.3(5)
O1 C7 C8 C9 -2.6(5)
C1 C7 C8 C9 179.0(3)
C8 C9 C10 C11 0.9(4)
C8 C9 C10 C18 -172.7(3)
C9 C10 C18 O4 123.3(3)
C11 C10 C18 O4 -50.3(4)
C9 C10 C18 C19 -56.4(4)
C11 C10 C18 C19 130.1(3)
O4 C18 C19 C26 -179.8(3)
C10 C18 C19 C26 -0.2(5)
O4 C18 C19 C20 1.6(5)
C10 C18 C19 C20 -178.8(3)
C26 C19 C20 C21 -178.0(4)
C18 C19 C20 C21 0.9(6)
C26 C19 C20 C25 0.3(3)
C18 C19 C20 C25 179.2(3)
C26 N5 C25 C24 178.3(3)
C26 N5 C25 C20 -0.5(4)
C21 C20 C25 N5 178.7(3)
C19 C20 C25 N5 0.1(3)
C21 C20 C25 C24 -0.2(5)
C19 C20 C25 C24 -178.9(3)
N5 C25 C24 C23 -178.9(4)
C20 C25 C24 C23 -0.2(5)
C25 C24 C23 C22 0.3(6)
C25 N5 C26 C19 0.7(4)
C18 C19 C26 N5 -179.5(3)
C20 C19 C26 N5 -0.7(4)
C24 C23 C22 C21 0.0(7)
C23 C22 C21 C20 -0.4(6)
C25 C20 C21 C22 0.5(5)
C19 C20 C21 C22 178.7(4)
C12 N3 C11 N1 -0.4(3)
C12 N3 C11 C10 178.5(3)
N2 N1 C11 N3 -178.9(3)
C17 N1 C11 N3 0.9(3)
N2 N1 C11 C10 2.1(4)
C17 N1 C11 C10 -178.1(3)
C9 C10 C11 N3 178.9(3)
C18 C10 C11 N3 -7.1(5)
C9 C10 C11 N1 -2.3(4)
C18 C10 C11 N1 171.7(3)
C11 N3 C12 C13 179.9(3)
C11 N3 C12 C17 -0.3(3)
N3 C12 C13 C14 179.8(3)
C17 C12 C13 C14 0.0(5)
C12 C13 C14 C15 -0.5(5)
C13 C14 C15 C16 0.6(5)
C13 C14 C15 N4 179.5(3)
C14 C15 C16 C17 -0.3(5)
N4 C15 C16 C17 -179.2(3)
N2 N1 C17 C16 -0.8(5)
C11 N1 C17 C16 179.4(3)
N2 N1 C17 C12 178.8(3)
C11 N1 C17 C12 -1.0(3)
C15 C16 C17 N1 179.4(3)
C15 C16 C17 C12 -0.2(5)
N3 C12 C17 N1 0.9(3)
C13 C12 C17 N1 -179.4(3)
N3 C12 C17 C16 -179.5(3)
C13 C12 C17 C16 0.3(5)
C16 C15 N4 O3 1.4(5)
C14 C15 N4 O3 -177.6(4)
C16 C15 N4 O2 -178.7(4)
C14 C15 N4 O2 2.4(5)
C6 C1 C2 C3 -1.0(6)
C7 C1 C2 C3 -178.1(4)
C5 C4 C3 C2 2.3(6)
Br1 C4 C3 C2 -178.7(3)
C1 C2 C3 C4 -1.6(6)
